data_2203793
loop_
_publ_author_name
'Britton, Doyle'

_publ_section_title
;
 4,7-Dibromobenzo[<i>c</i>]furazan 1-oxide--pyrene (1/1)
;
_journal_issue 6
_journal_name_full 'Acta Crystallographica Section E'
_journal_page_first o1117
_journal_page_last o1118
_journal_paper_doi 10.1107/S1600536804012449
_journal_volume 60
_journal_year 2004
_chemical_formula_iupac 'C6 H2 Br2 N2 O2, C16 H10'
_chemical_formula_moiety 'C6 H2 Br2 N2 O2, C16 H10'
_chemical_formula_sum 'C22 H12 Br2 N2 O2'
_chemical_formula_weight 496.16
_chemical_name_systematic
;
4,7-Dibromobenzo[c]furazan 1-oxide--pyrene (1/1)
;
_space_group_IT_number 7
_symmetry_cell_setting monoclinic
_symmetry_space_group_name_Hall 'P -2yc'
_symmetry_space_group_name_H-M 'P 1 c 1'
_atom_sites_solution_hydrogens geom
_atom_sites_solution_primary direct
_atom_sites_solution_secondary difmap
_audit_creation_method 'SHELXTL plus manual additions'
_cell_angle_alpha 90.00
_cell_angle_beta 111.090(10)
_cell_angle_gamma 90.00
_cell_formula_units_Z 2
_cell_length_a 7.851(2)
_cell_length_b 7.657(2)
_cell_length_c 16.296(4)
_cell_measurement_reflns_used 2896
_cell_measurement_temperature 173(2)
_cell_measurement_theta_max 24.4
_cell_measurement_theta_min 2.6
_cell_volume 914.0(4)
_computing_cell_refinement 'SAINT (Bruker, 2002)'
_computing_data_collection 'SMART (Bruker, 2002)'
_computing_data_reduction SAINT
_computing_molecular_graphics SHELXTL
_computing_publication_material SHELXTL
_computing_structure_refinement SHELXTL
_computing_structure_solution 'SHELXTL (Sheldrick, 1997)'
_diffrn_ambient_temperature 173(2)
_diffrn_measured_fraction_theta_full 0.996
_diffrn_measured_fraction_theta_max 0.996
_diffrn_measurement_device_type
;
Siemens SMART area-detector
;
_diffrn_measurement_method \w
_diffrn_radiation_monochromator graphite
_diffrn_radiation_source 'fine-focus sealed tube'
_diffrn_radiation_type MoK\a
_diffrn_radiation_wavelength 0.71073
_diffrn_reflns_av_R_equivalents 0.058
_diffrn_reflns_av_sigmaI/netI 0.081
_diffrn_reflns_limit_h_max 10
_diffrn_reflns_limit_h_min -10
_diffrn_reflns_limit_k_max 9
_diffrn_reflns_limit_k_min -9
_diffrn_reflns_limit_l_max 21
_diffrn_reflns_limit_l_min -20
_diffrn_reflns_number 10268
_diffrn_reflns_theta_full 27.53
_diffrn_reflns_theta_max 27.53
_diffrn_reflns_theta_min 2.66
_diffrn_standards_decay_% <1
_diffrn_standards_number 0
_exptl_absorpt_coefficient_mu 4.456
_exptl_absorpt_correction_T_max 0.51
_exptl_absorpt_correction_T_min 0.20
_exptl_absorpt_correction_type multi-scan
_exptl_absorpt_process_details '(SADABS; Sheldrick, 1996; Blessing, 1995)'
_exptl_crystal_colour yellow
_exptl_crystal_density_diffrn 1.803
_exptl_crystal_density_meas ?
_exptl_crystal_density_method 'not measured'
_exptl_crystal_description 'irregular plate'
_exptl_crystal_F_000 488
_exptl_crystal_size_max 0.45
_exptl_crystal_size_mid 0.30
_exptl_crystal_size_min 0.15
_refine_diff_density_max 0.92
_refine_diff_density_min -0.54
_refine_ls_abs_structure_details
;
The crystal was a racemic twin; see Flack (1983)
;
_refine_ls_abs_structure_Flack 0.543(17)
_refine_ls_extinction_method none
_refine_ls_goodness_of_fit_ref 1.03
_refine_ls_hydrogen_treatment constr
_refine_ls_matrix_type full
_refine_ls_number_parameters 254
_refine_ls_number_reflns 4132
_refine_ls_number_restraints 2
_refine_ls_restrained_S_all 1.03
_refine_ls_R_factor_all 0.082
_refine_ls_R_factor_gt 0.051
_refine_ls_shift/su_max 0.001
_refine_ls_shift/su_mean 0.000
_refine_ls_structure_factor_coef Fsqd
_refine_ls_weighting_details 'calc w = 1/[\s^2^(Fo^2^)+(0.059P)^2^] where P = (Fo^2^+2Fc^2^)/3'
_refine_ls_weighting_scheme calc
_refine_ls_wR_factor_gt 0.111
_refine_ls_wR_factor_ref 0.127
_reflns_number_gt 2968
_reflns_number_total 4132
_reflns_threshold_expression I>2\s(I)
_cod_data_source_file na6330.cif
_cod_data_source_block I
_cod_depositor_comments
;
The following automatic conversions were performed:

'_exptl_crystal_density_meas' value 'not measured ' was changed to
'?' - the value is perceived as not measured.

Automatic conversion script
Id: cif_fix_values 3008 2015-01-20 13:52:24Z robertas 
;
_cod_original_sg_symbol_H-M 'P c'
_cod_database_code 2203793
_cod_database_fobs_code 2203793

loop_
_symmetry_equiv_pos_as_xyz
'x, y, z'
'x, -y, z+1/2'

loop_
_atom_site_label
_atom_site_fract_x
_atom_site_fract_y
_atom_site_fract_z
_atom_site_U_iso_or_equiv
_atom_site_adp_type
_atom_site_calc_flag
_atom_site_refinement_flags
_atom_site_occupancy
_atom_site_disorder_assembly
_atom_site_disorder_group
_atom_site_type_symbol
Br3 0.80752(10) 0.70806(9) 0.42399(6) 0.0611(3) Uani d . 1 A 1 Br
Br6 0.08208(7) 1.03367(8) 0.11304(5) 0.0443(2) Uani d . 1 A 1 Br
O1 0.4005(10) 0.9523(8) 0.0357(4) 0.0684(16) Uani d . 1 A 1 O
O2 0.6648(8) 0.8393(7) 0.1332(4) 0.0610(15) Uani d . 1 A 1 O
N1 0.4791(9) 0.9047(8) 0.1116(4) 0.0437(15) Uani d . 1 A 1 N
N2 0.7328(10) 0.7907(8) 0.2203(5) 0.0558(17) Uani d . 1 A 1 N
C1 0.4427(9) 0.8944(8) 0.1838(4) 0.0308(14) Uani d . 1 A 1 C
C2 0.5997(10) 0.8218(8) 0.2502(5) 0.0362(16) Uani d . 1 A 1 C
C3 0.5988(10) 0.7990(9) 0.3361(5) 0.0398(17) Uani d . 1 A 1 C
C4 0.4478(12) 0.8445(9) 0.3520(5) 0.046(2) Uani d . 1 A 1 C
H4 0.4458 0.8310 0.4096 0.056 Uiso calc R 1 A 1 H
C5 0.2913(11) 0.9123(9) 0.2842(5) 0.0393(17) Uani d . 1 A 1 C
H5 0.1860 0.9395 0.2975 0.047 Uiso calc R 1 A 1 H
C6 0.2869(10) 0.9394(8) 0.2020(5) 0.0329(15) Uani d . 1 A 1 C
C11 0.8849(10) 0.1725(9) 0.3721(6) 0.0483(19) Uani d . 1 B 2 C
H11 0.9967 0.1217 0.4088 0.058 Uiso calc R 1 B 2 H
C12 0.7535(12) 0.2078(9) 0.4043(5) 0.042(2) Uani d . 1 B 2 C
H12 0.7741 0.1791 0.4638 0.050 Uiso calc R 1 B 2 H
C13 0.5878(11) 0.2851(8) 0.3537(4) 0.0345(17) Uani d . 1 B 2 C
C14 0.4459(11) 0.3261(9) 0.3870(5) 0.0424(18) Uani d . 1 B 2 C
H14 0.4624 0.2976 0.4461 0.051 Uiso calc R 1 B 2 H
C15 0.2937(10) 0.4025(9) 0.3370(5) 0.0420(17) Uani d . 1 B 2 C
H15 0.2055 0.4315 0.3622 0.050 Uiso calc R 1 B 2 H
C16 0.2547(9) 0.4439(8) 0.2460(5) 0.0363(17) Uani d . 1 B 2 C
C17 0.0918(10) 0.5232(9) 0.1913(6) 0.0477(19) Uani d . 1 B 2 C
H17 -0.0011 0.5538 0.2133 0.057 Uiso calc R 1 B 2 H
C18 0.0700(17) 0.5559(8) 0.1035(7) 0.048(2) Uani d . 1 B 2 C
H18 -0.0403 0.6084 0.0662 0.058 Uiso calc R 1 B 2 H
C19 0.1964(11) 0.5170(9) 0.0700(5) 0.0466(19) Uani d . 1 B 2 C
H19 0.1733 0.5423 0.0099 0.056 Uiso calc R 1 B 2 H
C20 0.3626(9) 0.4398(8) 0.1207(4) 0.0382(16) Uani d . 1 B 2 C
C21 0.5021(10) 0.3969(9) 0.0889(5) 0.0418(17) Uani d . 1 B 2 C
H21 0.4834 0.4212 0.0291 0.050 Uiso calc R 1 B 2 H
C22 0.6596(12) 0.3236(9) 0.1390(5) 0.0473(18) Uani d . 1 B 2 C
H22 0.7492 0.2961 0.1145 0.057 Uiso calc R 1 B 2 H
C23 0.6937(9) 0.2860(8) 0.2302(5) 0.0373(15) Uani d . 1 B 2 C
C24 0.8569(10) 0.2103(8) 0.2857(6) 0.0451(17) Uani d . 1 B 2 C
H24 0.9502 0.1846 0.2633 0.054 Uiso calc R 1 B 2 H
C25 0.5596(9) 0.3248(8) 0.2645(4) 0.0309(15) Uani d . 1 B 2 C
C26 0.3911(9) 0.4040(7) 0.2101(4) 0.0304(14) Uani d . 1 B 2 C

loop_
_atom_site_aniso_label
_atom_site_aniso_U_11
_atom_site_aniso_U_22
_atom_site_aniso_U_33
_atom_site_aniso_U_12
_atom_site_aniso_U_13
_atom_site_aniso_U_23
Br3 0.0595(5) 0.0323(4) 0.0587(5) -0.0013(4) -0.0185(4) 0.0045(4)
Br6 0.0410(4) 0.0316(3) 0.0452(4) 0.0024(3) -0.0026(3) -0.0025(3)
O1 0.096(5) 0.063(4) 0.048(4) -0.002(3) 0.028(3) -0.005(3)
O2 0.071(4) 0.054(3) 0.070(4) 0.001(3) 0.040(3) -0.007(3)
N1 0.057(4) 0.037(3) 0.039(4) -0.003(3) 0.020(3) -0.008(3)
N2 0.061(4) 0.039(4) 0.064(5) 0.003(3) 0.019(4) -0.005(3)
C1 0.037(4) 0.020(3) 0.031(4) 0.000(3) 0.007(3) -0.006(2)
C2 0.038(4) 0.023(3) 0.042(4) -0.004(3) 0.007(3) -0.013(3)
C3 0.039(4) 0.026(3) 0.039(4) -0.005(3) -0.005(3) -0.001(3)
C4 0.066(5) 0.041(4) 0.028(4) -0.016(4) 0.010(4) 0.002(3)
C5 0.043(4) 0.032(3) 0.044(4) -0.002(3) 0.017(3) 0.002(3)
C6 0.034(4) 0.023(3) 0.036(4) -0.004(3) 0.006(3) -0.001(3)
C11 0.037(4) 0.034(4) 0.057(5) 0.000(3) -0.003(4) 0.007(3)
C12 0.053(5) 0.028(4) 0.035(5) -0.009(3) 0.003(4) 0.005(3)
C13 0.047(4) 0.020(3) 0.028(3) -0.009(3) 0.003(3) -0.004(2)
C14 0.061(5) 0.039(4) 0.026(3) -0.014(3) 0.014(4) -0.001(3)
C15 0.049(4) 0.040(4) 0.044(4) -0.010(3) 0.025(4) -0.016(3)
C16 0.040(4) 0.024(3) 0.037(4) -0.010(3) 0.005(3) -0.011(3)
C17 0.034(4) 0.029(3) 0.074(6) 0.001(3) 0.012(4) -0.009(3)
C18 0.064(6) 0.029(4) 0.034(5) -0.001(4) -0.003(4) -0.002(3)
C19 0.056(5) 0.034(4) 0.037(4) -0.013(3) 0.000(4) 0.005(3)
C20 0.047(4) 0.028(3) 0.030(3) -0.016(3) 0.001(3) -0.004(3)
C21 0.053(4) 0.042(4) 0.034(4) -0.019(3) 0.019(3) -0.004(3)
C22 0.058(5) 0.040(4) 0.043(4) -0.008(3) 0.016(4) -0.004(3)
C23 0.036(3) 0.027(3) 0.045(4) -0.009(3) 0.009(3) -0.004(3)
C24 0.034(3) 0.031(3) 0.071(5) -0.007(3) 0.021(4) -0.009(3)
C25 0.036(4) 0.019(3) 0.034(4) -0.011(2) 0.008(3) -0.006(2)
C26 0.036(3) 0.015(2) 0.032(3) -0.009(2) 0.002(3) -0.003(2)

loop_
_atom_type_symbol
_atom_type_description
_atom_type_scat_dispersion_real
_atom_type_scat_dispersion_imag
_atom_type_scat_source
C C 0.0033 0.0016 'International Tables Vol C Tables 4.2.6.8 and 6.1.1.4'
H H 0.0000 0.0000 'International Tables Vol C Tables 4.2.6.8 and 6.1.1.4'
N N 0.0061 0.0033 'International Tables Vol C Tables 4.2.6.8 and 6.1.1.4'
O O 0.0106 0.0060 'International Tables Vol C Tables 4.2.6.8 and 6.1.1.4'
Br Br -0.2901 2.4595 'International Tables Vol C Tables 4.2.6.8 and 6.1.1.4'

loop_
_geom_angle_atom_site_label_1
_geom_angle_atom_site_label_2
_geom_angle_atom_site_label_3
_geom_angle
N2 O2 N1 108.9(5)
O1 N1 C1 137.2(7)
O1 N1 O2 116.2(6)
C1 N1 O2 106.6(5)
C2 N2 O2 105.5(7)
N1 C1 C6 131.7(6)
N1 C1 C2 107.2(6)
C6 C1 C2 121.1(7)
N2 C2 C3 128.9(7)
N2 C2 C1 111.8(7)
C3 C2 C1 119.2(7)
C4 C3 C2 118.5(7)
C4 C3 Br3 122.4(6)
C2 C3 Br3 119.1(6)
C3 C4 C5 121.2(7)
C3 C4 H4 119.4
C5 C4 H4 119.4
C6 C5 C4 122.4(7)
C6 C5 H5 118.8
C4 C5 H5 118.8
C5 C6 C1 117.5(7)
C5 C6 Br6 122.4(6)
C1 C6 Br6 120.0(5)
C12 C11 C24 119.7(7)
C12 C11 H11 120.1
C24 C11 H11 120.1
C11 C12 C13 122.5(8)
C11 C12 H12 118.7
C13 C12 H12 118.7
C12 C13 C25 117.7(7)
C12 C13 C14 123.6(7)
C25 C13 C14 118.8(7)
C15 C14 C13 121.2(7)
C15 C14 H14 119.4
C13 C14 H14 119.4
C14 C15 C16 123.0(7)
C14 C15 H15 118.5
C16 C15 H15 118.5
C17 C16 C26 118.5(7)
C17 C16 C15 123.8(7)
C26 C16 C15 117.6(6)
C18 C17 C16 118.3(8)
C18 C17 H17 120.9
C16 C17 H17 120.9
C19 C18 C17 123.1(9)
C19 C18 H18 118.5
C17 C18 H18 118.5
C18 C19 C20 121.9(8)
C18 C19 H19 119.1
C20 C19 H19 119.1
C19 C20 C21 124.4(7)
C19 C20 C26 117.2(7)
C21 C20 C26 118.4(6)
C22 C21 C20 123.0(7)
C22 C21 H21 118.5
C20 C21 H21 118.5
C21 C22 C23 120.1(7)
C21 C22 H22 119.9
C23 C22 H22 119.9
C25 C23 C24 118.5(7)
C25 C23 C22 119.0(7)
C24 C23 C22 122.4(7)
C11 C24 C23 121.4(7)
C11 C24 H24 119.3
C23 C24 H24 119.3
C23 C25 C13 120.2(7)
C23 C25 C26 120.3(6)
C13 C25 C26 119.5(6)
C20 C26 C16 121.0(6)
C20 C26 C25 119.1(6)
C16 C26 C25 119.9(6)

loop_
_geom_bond_atom_site_label_1
_geom_bond_atom_site_label_2
_geom_bond_distance
Br3 C3 1.879(7)
Br6 C6 1.879(7)
O1 N1 1.223(9)
O2 N2 1.376(9)
O2 N1 1.460(8)
N1 C1 1.308(9)
N2 C2 1.323(10)
C1 C6 1.402(10)
C1 C2 1.428(10)
C2 C3 1.414(11)
C3 C4 1.347(12)
C4 C5 1.423(11)
C4 H4 0.9500
C5 C6 1.343(10)
C5 H5 0.9500
C11 C12 1.342(13)
C11 C24 1.374(12)
C11 H11 0.9500
C12 C13 1.397(11)
C12 H12 0.9500
C13 C25 1.421(9)
C13 C14 1.439(11)
C14 C15 1.317(11)
C14 H14 0.9500
C15 C16 1.437(10)
C15 H15 0.9500
C16 C17 1.407(10)
C16 C26 1.426(10)
C17 C18 1.401(14)
C17 H17 0.9500
C18 C19 1.327(16)
C18 H18 0.9500
C19 C20 1.400(10)
C19 H19 0.9500
C20 C21 1.409(10)
C20 C26 1.419(9)
C21 C22 1.335(10)
C21 H21 0.9500
C22 C23 1.441(11)
C22 H22 0.9500
C23 C25 1.391(10)
C23 C24 1.401(10)
C24 H24 0.9500
C25 C26 1.435(9)

loop_
_cod_related_entry_id
_cod_related_entry_database
_cod_related_entry_code
1 ChemSpider 21130757
